data_2103692
loop_
_publ_author_name
'Cai, Jiwen'
'Chen, Cai-Hong'
'Liao, Cheng-Zhu'
'Feng, Xiao-Long'
'Chen, Xiao-Ming'

_publ_section_title
;
 Solid-state structures of group 1 and group 2 metal
 1,5-naphthalenedisulfonates: systematic investigation of lamellar
 three-dimensional networks constructed by metal arenedisulfonate
;
_journal_issue 4
_journal_name_full 'Acta Crystallographica Section B'
_journal_page_first 520
_journal_page_last 530
_journal_paper_doi 10.1107/S010876810100862X
_journal_volume 57
_journal_year 2001
_chemical_formula_moiety 'Sr 2+,C10 H6 O6 S2 2-,H2 O'
_chemical_formula_sum 'C10 H8 O7 S2 Sr'
_chemical_formula_weight 391.90
_chemical_name_common Sr(1,5NDS).H2O
_chemical_name_systematic
;
strontium 1,5-naphthalenedisulfonate monohydrate
;
_space_group_IT_number 62
_symmetry_cell_setting orthorhombic
_symmetry_space_group_name_Hall '-P 2ac 2n'
_symmetry_space_group_name_H-M 'P n m a'
_audit_creation_method SHELXL97
_cell_angle_alpha 90.00
_cell_angle_beta 90.00
_cell_angle_gamma 90.00
_cell_formula_units_Z 4
_cell_length_a 9.5424(11)
_cell_length_b 21.705(2)
_cell_length_c 5.8137(7)
_cell_measurement_temperature 293(2)
_cell_volume 1204.1(2)
_computing_cell_refinement 'Bruker SMART'
_computing_data_collection 'Bruker SMART'
_computing_data_reduction 'Bruker SHELXTL'
_computing_molecular_graphics 'Bruker SHELXTL'
_computing_publication_material 'Bruker SHELXTL'
_computing_structure_refinement 'SHELXL97 (Sheldrick, 1997)'
_computing_structure_solution 'SHELXS97 (Sheldrick, 1997)'
_diffrn_ambient_temperature 293(2)
_diffrn_measured_fraction_theta_full .997
_diffrn_measured_fraction_theta_max .997
_diffrn_measurement_device_type 'Bruker Smart 1000 CCD area detector'
_diffrn_measurement_method 'phi and omega scans'
_diffrn_radiation_monochromator graphite
_diffrn_radiation_source 'fine-focus sealed tube'
_diffrn_radiation_type MoK\a
_diffrn_radiation_wavelength .71073
_diffrn_reflns_av_R_equivalents .0254
_diffrn_reflns_av_sigmaI/netI .0227
_diffrn_reflns_limit_h_max 12
_diffrn_reflns_limit_h_min -13
_diffrn_reflns_limit_k_max 30
_diffrn_reflns_limit_k_min -26
_diffrn_reflns_limit_l_max 7
_diffrn_reflns_limit_l_min -8
_diffrn_reflns_number 8022
_diffrn_reflns_theta_full 29.99
_diffrn_reflns_theta_max 29.99
_diffrn_reflns_theta_min 4.21
_exptl_absorpt_coefficient_mu 4.854
_exptl_absorpt_correction_T_max .7590
_exptl_absorpt_correction_T_min .4008
_exptl_absorpt_correction_type none
_exptl_absorpt_process_details 'SADABS (Blessing, 1995)'
_exptl_crystal_colour colorless
_exptl_crystal_density_diffrn 2.162
_exptl_crystal_density_method 'not measured'
_exptl_crystal_description needle
_exptl_crystal_F_000 776
_exptl_crystal_size_max .23
_exptl_crystal_size_mid .08
_exptl_crystal_size_min .06
_refine_diff_density_max .517
_refine_diff_density_min -.476
_refine_ls_extinction_method none
_refine_ls_goodness_of_fit_ref 1.029
_refine_ls_hydrogen_treatment mixed
_refine_ls_matrix_type full
_refine_ls_number_parameters 98
_refine_ls_number_reflns 1792
_refine_ls_number_restraints 0
_refine_ls_restrained_S_all 1.029
_refine_ls_R_factor_all .0295
_refine_ls_R_factor_gt .0225
_refine_ls_shift/su_max .001
_refine_ls_shift/su_mean .000
_refine_ls_structure_factor_coef Fsqd
_refine_ls_weighting_details 'calc w=1/[\s^2^(Fo^2^)+(0.0361P)^2^+0.0000P] where P=(Fo^2^+2Fc^2^)/3'
_refine_ls_weighting_scheme calc
_refine_ls_wR_factor_ref .0590
_reflns_number_gt 1529
_reflns_number_total 1792
_reflns_threshold_expression >2sigma(I)
_cod_data_source_file bm0044.cif
_cod_data_source_block 6
_cod_depositor_comments
;
The following automatic conversions were performed:
'_symmetry_cell_setting' value 'Orthorhombic' changed to 'orthorhombic'
according to '/home/saulius/struct/CIF-dictionaries/cif_core.dic'
dictionary named 'cif_core.dic' version 2.4.1 from 2010-06-29.

Automatic conversion script
Id: cif_fix_enum 1527 2010-12-29 10:47:43Z saulius 

The following automatic conversions were performed:

'_symmetry_cell_setting' value 'Orthorhombic' changed to
'orthorhombic' according to
/home/saulius/struct/CIF-dictionaries/cif_core.dic dictionary named
'cif_core.dic' version 2.4.1 from 2010-06-29.

Automatic conversion script
Id: cif_fix_values 1715 2011-07-08 13:25:40Z adriana 
;
_cod_original_sg_symbol_H-M Pnma
_cod_database_code 2103692
_cod_database_fobs_code 2103692

loop_
_symmetry_equiv_pos_as_xyz
'x, y, z'
'-x+1/2, -y, z+1/2'
'-x, y+1/2, -z'
'x+1/2, -y+1/2, -z+1/2'
'-x, -y, -z'
'x-1/2, y, -z-1/2'
'x, -y-1/2, z'
'-x-1/2, y-1/2, z-1/2'

loop_
_atom_site_label
_atom_site_fract_x
_atom_site_fract_y
_atom_site_fract_z
_atom_site_U_iso_or_equiv
_atom_site_adp_type
_atom_site_calc_flag
_atom_site_refinement_flags
_atom_site_occupancy
_atom_site_type_symbol
Sr .78320(2) .2500 1.08584(4) .01479(8) Uani d S 1 Sr
S .94780(5) .343834(19) .57116(7) .01710(10) Uani d . 1 S
O1 .8819(2) .31616(6) .7688(3) .0439(5) Uani d . 1 O
O2 1.09408(16) .32613(7) .5494(3) .0327(4) Uani d . 1 O
O3 .87038(18) .33370(7) .3592(3) .0353(4) Uani d . 1 O
OW .5987(3) .2500 1.4362(4) .0340(5) Uani d S 1 O
C1 .85741(18) .50660(8) .8644(3) .0191(4) Uani d . 1 C
H1A .8078 .5191 .9939 .023 Uiso calc R 1 H
C2 .87023(19) .44371(8) .8167(3) .0175(3) Uani d . 1 C
H2A .8299 .4149 .9148 .021 Uiso calc R 1 H
C3 .94218(17) .42449(8) .6256(3) .0145(3) Uani d . 1 C
C4 1.00666(18) .46789(8) .4742(3) .0142(3) Uani d . 1 C
C5 1.08377(18) .45013(8) .2751(3) .0175(3) Uani d . 1 C
H5A 1.0941 .4086 .2401 .021 Uiso calc R 1 H
HW1 .603(3) .2800(13) 1.506(5) .047(8) Uiso d . 1 H

loop_
_atom_site_aniso_label
_atom_site_aniso_U_11
_atom_site_aniso_U_22
_atom_site_aniso_U_33
_atom_site_aniso_U_12
_atom_site_aniso_U_13
_atom_site_aniso_U_23
Sr .01639(12) .01303(11) .01494(12) .000 -.00124(9) .000
S .0205(2) .0102(2) .0206(2) .00017(15) .00277(16) .00016(14)
O1 .0748(12) .0149(7) .0421(9) .0014(7) .0329(9) .0073(6)
O2 .0236(7) .0204(7) .0542(10) .0078(6) .0017(7) -.0053(6)
O3 .0445(9) .0234(7) .0379(8) -.0011(7) -.0164(7) -.0105(6)
OW .0374(13) .0364(14) .0281(12) .000 .0057(10) .000
C1 .0212(9) .0199(9) .0161(8) .0014(7) .0047(6) -.0032(6)
C2 .0191(8) .0160(8) .0174(8) .0004(7) .0024(7) .0018(6)
C3 .0155(8) .0102(7) .0179(8) .0005(6) -.0018(6) -.0003(6)
C4 .0148(7) .0129(7) .0149(8) .0006(6) -.0010(6) -.0011(6)
C5 .0205(8) .0137(7) .0184(8) .0020(7) .0012(7) -.0031(6)

loop_
_atom_type_symbol
_atom_type_description
_atom_type_scat_dispersion_real
_atom_type_scat_dispersion_imag
_atom_type_scat_source
C C .0033 .0016 'International Tables Vol C Tables 4.2.6.8 and 6.1.1.4'
H H .0000 .0000 'International Tables Vol C Tables 4.2.6.8 and 6.1.1.4'
O O .0106 .0060 'International Tables Vol C Tables 4.2.6.8 and 6.1.1.4'
S S .1246 .1234 'International Tables Vol C Tables 4.2.6.8 and 6.1.1.4'
Sr Sr -1.5307 3.2498 'International Tables Vol C Tables 4.2.6.8 and 6.1.1.4'

loop_
_geom_angle_atom_site_label_1
_geom_angle_atom_site_label_2
_geom_angle_atom_site_label_3
_geom_angle_site_symmetry_1
_geom_angle_site_symmetry_3
_geom_angle
O1 Sr O1 7_565 . 69.51(7)
O1 Sr O3 7_565 1_556 137.67(6)
O1 Sr O3 . 1_556 85.86(6)
O1 Sr O3 7_565 7_566 85.86(6)
O1 Sr O3 . 7_566 137.67(6)
O3 Sr O3 1_556 7_566 90.74(7)
O1 Sr O2 7_565 4_456 70.86(5)
O1 Sr O2 . 4_456 113.91(6)
O3 Sr O2 1_556 4_456 151.25(6)
O3 Sr O2 7_566 4_456 87.80(5)
O1 Sr O2 7_565 6_557 113.91(6)
O1 Sr O2 . 6_557 70.86(5)
O3 Sr O2 1_556 6_557 87.80(5)
O3 Sr O2 7_566 6_557 151.25(6)
O2 Sr O2 4_456 6_557 80.02(7)
O1 Sr OW 7_565 . 142.94(4)
O1 Sr OW . . 142.94(4)
O3 Sr OW 1_556 . 75.05(6)
O3 Sr OW 7_566 . 75.05(6)
O2 Sr OW 4_456 . 76.84(6)
O2 Sr OW 6_557 . 76.84(6)
O1 Sr OW 7_565 6_658 66.13(6)
O1 Sr OW . 6_658 66.13(6)
O3 Sr OW 1_556 6_658 72.60(5)
O3 Sr OW 7_566 6_658 72.60(5)
O2 Sr OW 4_456 6_658 133.51(4)
O2 Sr OW 6_557 6_658 133.51(4)
OW Sr OW . 6_658 133.27(4)
O1 S O2 . . 112.24(11)
O1 S O3 . . 113.03(11)
O2 S O3 . . 111.98(10)
O1 S C3 . . 104.77(8)
O2 S C3 . . 107.73(8)
O3 S C3 . . 106.51(8)
S O1 Sr . . 169.77(9)
S O2 Sr . 6_657 150.59(10)
S O3 Sr . 1_554 143.22(9)
Sr OW Sr . 6_558 128.39(9)
C5 C1 C2 5_766 . 121.27(16)
C3 C2 C1 . . 120.10(16)
C2 C3 C4 . . 120.96(15)
C2 C3 S . . 117.29(13)
C4 C3 S . . 121.73(12)
C5 C4 C3 . . 123.00(15)
C5 C4 C4 . 5_766 118.68(19)
C3 C4 C4 . 5_766 118.32(19)
C1 C5 C4 5_766 . 120.66(15)

loop_
_geom_bond_atom_site_label_1
_geom_bond_atom_site_label_2
_geom_bond_site_symmetry_2
_geom_bond_distance
Sr O1 7_565 2.5190(14)
Sr O1 . 2.5190(14)
Sr O3 1_556 2.5531(14)
Sr O3 7_566 2.5531(14)
Sr O2 4_456 2.5700(14)
Sr O2 6_557 2.5700(14)
Sr OW . 2.692(2)
Sr OW 6_658 3.014(3)
S O1 . 1.4412(15)
S O2 . 1.4533(15)
S O3 . 1.4536(15)
S C3 . 1.7798(17)
O2 Sr 6_657 2.5700(14)
O3 Sr 1_554 2.5531(14)
OW Sr 6_558 3.014(3)
C1 C5 5_766 1.362(2)
C1 C2 . 1.398(2)
C2 C3 . 1.371(2)
C3 C4 . 1.429(2)
C4 C5 . 1.424(2)
C4 C4 5_766 1.432(3)
C5 C1 5_766 1.362(2)

loop_
_geom_hbond_atom_site_label_D
_geom_hbond_atom_site_label_H
_geom_hbond_atom_site_label_A
_geom_hbond_site_symmetry_A
_geom_hbond_distance_DH
_geom_hbond_distance_HA
_geom_hbond_distance_DA
_geom_hbond_angle_DHA
OW HW1 O1 6_558 .77(3) 2.60(3) 3.047(3) 118(3)

loop_
_geom_torsion_atom_site_label_1
_geom_torsion_atom_site_label_2
_geom_torsion_atom_site_label_3
_geom_torsion_atom_site_label_4
_geom_torsion_site_symmetry_1
_geom_torsion_site_symmetry_4
_geom_torsion
O2 S O1 Sr . . -52.3(8)
O3 S O1 Sr . . 75.5(7)
C3 S O1 Sr . . -168.9(7)
O1 Sr O1 S 7_565 . -8.4(8)
O3 Sr O1 S 1_556 . 136.5(7)
O3 Sr O1 S 7_566 . 50.0(8)
O2 Sr O1 S 4_456 . -65.1(7)
O2 Sr O1 S 6_557 . -134.4(7)
OW Sr O1 S . . -165.1(7)
OW Sr O1 S 6_658 . 63.7(7)
O1 S O2 Sr . 6_657 84.0(2)
O3 S O2 Sr . 6_657 -44.3(2)
C3 S O2 Sr . 6_657 -161.14(19)
O1 S O3 Sr . 1_554 -62.34(19)
O2 S O3 Sr . 1_554 65.61(19)
C3 S O3 Sr . 1_554 -176.86(15)
O1 Sr OW Sr 7_565 6_558 -71.07(10)
O1 Sr OW Sr . 6_558 71.07(10)
O3 Sr OW Sr 1_556 6_558 132.56(4)
O3 Sr OW Sr 7_566 6_558 -132.56(4)
O2 Sr OW Sr 4_456 6_558 -41.32(4)
O2 Sr OW Sr 6_557 6_558 41.32(4)
OW Sr OW Sr 6_658 6_558 180.0
C5 C1 C2 C3 5_766 . -.5(3)
C1 C2 C3 C4 . . .9(3)
C1 C2 C3 S . . -177.60(14)
O1 S C3 C2 . . -5.88(17)
O2 S C3 C2 . . -125.57(15)
O3 S C3 C2 . . 114.12(15)
O1 S C3 C4 . . 175.67(15)
O2 S C3 C4 . . 55.98(16)
O3 S C3 C4 . . -64.32(16)
C2 C3 C4 C5 . . 179.28(16)
S C3 C4 C5 . . -2.3(2)
C2 C3 C4 C4 . 5_766 -.5(3)
S C3 C4 C4 . 5_766 177.89(17)
C3 C4 C5 C1 . 5_766 179.64(16)
C4 C4 C5 C1 5_766 5_766 -.6(3)
